data_7203379
loop_
_publ_author_name
'Fernando S. Delgado'
'Catalina Ruiz-P\'erez'
'Joaqu\'in Sanchiz'
'Francesc Lloret'
'Miguel Julve'

_publ_section_title
;
 Versatile supramolecular self-assembly. Part I. Network formation and
 magnetic behaviour of the alkaline salts of the
 bis(malonate)cuprate(<small>II</small>) anion
;
_journal_issue 7
_journal_name_full CrystEngComm
_journal_page_first 507
_journal_paper_doi 10.1039/b603374a
_journal_volume 8
_journal_year 2006
_chemical_formula_sum 'C6 H6 Cu O9 Rb2'
_chemical_formula_weight 456.59
_chemical_name_systematic
;
?
;
_space_group_IT_number 19
_symmetry_cell_setting orthorhombic
_symmetry_Int_Tables_number 19
_symmetry_space_group_name_Hall 'P 2ac 2ab'
_symmetry_space_group_name_H-M 'P 21 21 21'
_atom_sites_solution_hydrogens geom
_atom_sites_solution_primary direct
_atom_sites_solution_secondary difmap
_audit_creation_method SHELXL-97
_cell_angle_alpha 90.00
_cell_angle_beta 90.00
_cell_angle_gamma 90.00
_cell_formula_units_Z 4
_cell_length_a 7.2224(6)
_cell_length_b 9.4647(5)
_cell_length_c 17.017(2)
_cell_measurement_temperature 293(2)
_cell_volume 1163.25(18)
_computing_cell_refinement 'Dirax/lsq (Duisenberg & Schreurs, 1989-2000)'
_computing_data_collection 'Collect (Nonius BV, 1997-2000)'
_computing_data_reduction 'EvalCCD (Duisenberg & Schreurs 1990-2000)'
_computing_molecular_graphics 'Ortep-3 for Windows (Farrugia, 1997)'
_computing_publication_material 'WinGX publication routines (Farrugia, 1999)'
_computing_structure_refinement 'SHELXL-97 (Sheldrick, 1997)'
_computing_structure_solution 'SHELXS-97 (Sheldrick, 1997)'
_diffrn_ambient_temperature 293(2)
_diffrn_detector 'CCD plate'
_diffrn_detector_area_resol_mean 9
_diffrn_measured_fraction_theta_full 0.937
_diffrn_measured_fraction_theta_max 0.937
_diffrn_measurement_device '95mm CCD camera on \k-goniostat'
_diffrn_measurement_device_type KappaCCD
_diffrn_measurement_method 'CCD rotation images, thick slices'
_diffrn_radiation_monochromator 'horizonally mounted graphite crystal'
_diffrn_radiation_probe x-ray
_diffrn_radiation_source 'fine-focus sealed tube'
_diffrn_radiation_type Mok\a
_diffrn_radiation_wavelength 0.71073
_diffrn_reflns_av_R_equivalents 0.0516
_diffrn_reflns_av_sigmaI/netI 0.0869
_diffrn_reflns_limit_h_max 9
_diffrn_reflns_limit_h_min -9
_diffrn_reflns_limit_k_max 12
_diffrn_reflns_limit_k_min -12
_diffrn_reflns_limit_l_max 15
_diffrn_reflns_limit_l_min -22
_diffrn_reflns_number 5038
_diffrn_reflns_theta_full 27.50
_diffrn_reflns_theta_max 27.50
_diffrn_reflns_theta_min 4.19
_diffrn_source 'Enraf Nonius FR590'
_exptl_absorpt_coefficient_mu 10.228
_exptl_absorpt_correction_type multi-scan
_exptl_absorpt_process_details '(SADABS, Sheldrick, Bruker, 2000)'
_exptl_crystal_colour blue
_exptl_crystal_density_diffrn 2.607
_exptl_crystal_density_method 'not measured'
_exptl_crystal_description sheet
_exptl_crystal_F_000 868
_exptl_crystal_size_max 0.4
_exptl_crystal_size_mid 0.25
_exptl_crystal_size_min 0.08
_refine_diff_density_max 0.766
_refine_diff_density_min -0.916
_refine_diff_density_rms 0.183
_refine_ls_abs_structure_details 'Flack H D (1983), Acta Cryst. A39, 876-881'
_refine_ls_abs_structure_Flack 0.49(2)
_refine_ls_extinction_method none
_refine_ls_goodness_of_fit_ref 1.034
_refine_ls_hydrogen_treatment constr
_refine_ls_matrix_type full
_refine_ls_number_parameters 163
_refine_ls_number_reflns 2318
_refine_ls_number_restraints 0
_refine_ls_restrained_S_all 1.034
_refine_ls_R_factor_all 0.0867
_refine_ls_R_factor_gt 0.0498
_refine_ls_shift/su_max 0.000
_refine_ls_shift/su_mean 0.000
_refine_ls_structure_factor_coef Fsqd
_refine_ls_weighting_details 'calc w=1/[\s^2^(Fo^2^)+(0.0448P)^2^+1.4026P] where P=(Fo^2^+2Fc^2^)/3'
_refine_ls_weighting_scheme calc
_refine_ls_wR_factor_gt 0.0936
_refine_ls_wR_factor_ref 0.1037
_reflns_number_gt 1671
_reflns_number_total 2318
_reflns_threshold_expression >2sigma(I)
_cod_data_source_file b603374a.txt
_cod_data_source_block compound4
_cod_depositor_comments
;
The following automatic conversions were performed:
'_exptl_absorpt_correction_type' value 'Multi-scan' changed to
'multi-scan' according to
'/home/saulius/struct/CIF-dictionaries/cif_core.dic' dictionary named
'cif_core.dic' version 2.4.1 from 2010-06-29.

Automatic conversion script
Id: cif_fix_enum 1527 2010-12-29 10:47:43Z saulius 
;
_cod_database_code 7203379

loop_
_symmetry_equiv_pos_as_xyz
'x, y, z'
'-x+1/2, -y, z+1/2'
'x+1/2, -y+1/2, -z'
'-x, y+1/2, -z+1/2'

loop_
_atom_site_label
_atom_site_type_symbol
_atom_site_fract_x
_atom_site_fract_y
_atom_site_fract_z
_atom_site_U_iso_or_equiv
_atom_site_adp_type
_atom_site_occupancy
_atom_site_symmetry_multiplicity
_atom_site_calc_flag
_atom_site_refinement_flags
_atom_site_disorder_assembly
_atom_site_disorder_group
Rb1 Rb -0.21804(13) -0.00953(8) -0.05621(6) 0.0310(2) Uani 1 1 d . . .
Rb2 Rb 0.21218(13) -0.04866(9) -0.43943(5) 0.0287(2) Uani 1 1 d . . .
Cu1 Cu 0.26900(16) -0.01424(9) -0.19181(7) 0.0264(3) Uani 1 1 d . . .
C1 C 0.3730(14) 0.2550(9) -0.2527(6) 0.024(2) Uani 1 1 d . . .
C2 C 0.3512(12) 0.3120(8) -0.1700(6) 0.025(2) Uani 1 1 d . . .
H1 H 0.4223 0.3986 -0.1661 0.029 Uiso 1 1 calc R . .
H2 H 0.2221 0.3366 -0.1623 0.029 Uiso 1 1 calc R . .
C3 C 0.4083(12) 0.2175(11) -0.1040(6) 0.024(2) Uani 1 1 d . . .
O1 O 0.3418(9) 0.1273(6) -0.2683(4) 0.0342(18) Uani 1 1 d . . .
O2 O 0.3876(9) 0.0857(6) -0.1074(4) 0.0277(15) Uani 1 1 d . . .
O4 O 0.4712(10) 0.2736(7) -0.0426(4) 0.0383(19) Uani 1 1 d . . .
O3 O 0.4287(9) 0.3389(6) -0.3051(4) 0.0359(18) Uani 1 1 d . . .
C11 C 0.1302(13) -0.2549(9) -0.2752(6) 0.023(2) Uani 1 1 d . . .
C12 C 0.1594(12) -0.3367(8) -0.2000(6) 0.028(2) Uani 1 1 d . . .
H12 H 0.2884 -0.3652 -0.1980 0.034 Uiso 1 1 calc R . .
H11 H 0.0860 -0.4223 -0.2031 0.034 Uiso 1 1 calc R . .
C13 C 0.1133(13) -0.2638(9) -0.1226(5) 0.020(2) Uani 1 1 d . . .
O11 O 0.1661(9) -0.1219(6) -0.2766(4) 0.0312(17) Uani 1 1 d . . .
O12 O 0.1486(9) -0.1319(6) -0.1156(4) 0.0289(16) Uani 1 1 d . . .
O13 O 0.0760(10) -0.3179(6) -0.3332(5) 0.040(2) Uani 1 1 d . . .
O14 O 0.0520(11) -0.3359(7) -0.0687(5) 0.042(2) Uani 1 1 d . . .
O1W O 0.0132(10) -0.1651(7) 0.0605(5) 0.0434(19) Uani 1 1 d . . .

loop_
_atom_site_aniso_label
_atom_site_aniso_U_11
_atom_site_aniso_U_22
_atom_site_aniso_U_33
_atom_site_aniso_U_23
_atom_site_aniso_U_13
_atom_site_aniso_U_12
Rb1 0.0325(5) 0.0323(4) 0.0284(5) 0.0093(4) 0.0019(5) 0.0017(5)
Rb2 0.0320(5) 0.0297(4) 0.0245(5) -0.0004(4) -0.0005(5) 0.0094(4)
Cu1 0.0470(7) 0.0205(5) 0.0116(5) 0.0017(4) -0.0017(5) -0.0115(5)
C1 0.034(6) 0.026(5) 0.013(6) 0.003(4) 0.005(4) -0.002(4)
C2 0.027(5) 0.021(4) 0.026(6) -0.004(4) -0.002(4) 0.002(4)
C3 0.017(5) 0.039(5) 0.017(6) -0.001(5) 0.009(4) -0.001(5)
O1 0.061(5) 0.024(3) 0.017(4) 0.004(3) 0.002(3) -0.008(3)
O2 0.048(4) 0.020(3) 0.015(4) 0.000(3) -0.007(3) -0.003(3)
O4 0.055(5) 0.044(4) 0.016(5) 0.003(3) -0.006(4) -0.027(4)
O3 0.050(4) 0.030(3) 0.028(5) 0.010(3) 0.004(4) -0.006(3)
C11 0.022(5) 0.036(6) 0.010(5) -0.006(4) 0.001(4) 0.012(4)
C12 0.028(6) 0.017(4) 0.040(7) 0.001(4) 0.001(5) -0.005(4)
C13 0.019(5) 0.028(5) 0.013(5) 0.003(4) -0.009(4) -0.009(4)
O11 0.053(5) 0.025(3) 0.016(4) 0.001(3) -0.008(3) -0.004(3)
O12 0.047(4) 0.023(3) 0.017(4) 0.005(3) 0.006(3) -0.011(3)
O13 0.064(5) 0.035(4) 0.022(5) -0.011(3) -0.005(4) 0.002(4)
O14 0.069(5) 0.042(4) 0.015(5) 0.009(4) -0.001(4) -0.029(4)
O1W 0.056(5) 0.041(4) 0.033(5) 0.005(4) 0.001(5) -0.001(3)

loop_
_atom_type_symbol
_atom_type_description
_atom_type_scat_dispersion_real
_atom_type_scat_dispersion_imag
_atom_type_scat_source
C C 0.0033 0.0016 'International Tables Vol C Tables 4.2.6.8 and 6.1.1.4'
Cu Cu 0.3201 1.2651 'International Tables Vol C Tables 4.2.6.8 and 6.1.1.4'
O O 0.0106 0.0060 'International Tables Vol C Tables 4.2.6.8 and 6.1.1.4'
Rb Rb -0.9393 2.9676 'International Tables Vol C Tables 4.2.6.8 and 6.1.1.4'
H H 0.0000 0.0000 'International Tables Vol C Tables 4.2.6.8 and 6.1.1.4'

loop_
_geom_angle_atom_site_label_1
_geom_angle_atom_site_label_2
_geom_angle_atom_site_label_3
_geom_angle
_geom_angle_site_symmetry_1
_geom_angle_site_symmetry_3
_geom_angle_publ_flag
O13 Rb1 O1W 124.1(2) 4_554 . ?
O13 Rb1 O12 72.96(18) 4_554 . ?
O1W Rb1 O12 63.2(2) . . ?
O13 Rb1 O14 165.9(2) 4_554 3_445 ?
O1W Rb1 O14 66.83(18) . 3_445 ?
O12 Rb1 O14 121.09(17) . 3_445 ?
O13 Rb1 O4 74.8(2) 4_554 3_455 ?
O1W Rb1 O4 75.44(18) . 3_455 ?
O12 Rb1 O4 94.02(17) . 3_455 ?
O14 Rb1 O4 101.9(2) 3_445 3_455 ?
O13 Rb1 O2 87.69(19) 4_554 1_455 ?
O1W Rb1 O2 147.31(19) . 1_455 ?
O12 Rb1 O2 143.98(19) . 1_455 ?
O14 Rb1 O2 80.59(18) 3_445 1_455 ?
O4 Rb1 O2 110.20(16) 3_455 1_455 ?
O13 Rb1 O3 88.17(19) 4_554 4_544 ?
O1W Rb1 O3 122.95(18) . 4_544 ?
O12 Rb1 O3 89.89(17) . 4_544 ?
O14 Rb1 O3 92.32(19) 3_445 4_544 ?
O4 Rb1 O3 160.54(16) 3_455 4_544 ?
O2 Rb1 O3 58.72(16) 1_455 4_544 ?
O14 Rb2 O1W 87.88(19) 4_554 2_554 ?
O14 Rb2 O4 169.3(2) 4_554 4_644 ?
O1W Rb2 O4 82.0(2) 2_554 4_644 ?
O14 Rb2 O11 92.7(2) 4_554 . ?
O1W Rb2 O11 104.7(2) 2_554 . ?
O4 Rb2 O11 93.09(18) 4_644 . ?
O14 Rb2 O2 88.1(2) 4_554 2_554 ?
O1W Rb2 O2 104.7(2) 2_554 2_554 ?
O4 Rb2 O2 91.25(18) 4_644 2_554 ?
O11 Rb2 O2 150.61(16) . 2_554 ?
O14 Rb2 O4 103.6(2) 4_554 2_554 ?
O1W Rb2 O4 143.1(2) 2_554 2_554 ?
O4 Rb2 O4 82.84(8) 4_644 2_554 ?
O11 Rb2 O4 109.59(18) . 2_554 ?
O2 Rb2 O4 42.30(17) 2_554 2_554 ?
O14 Rb2 O13 109.3(2) 4_554 . ?
O1W Rb2 O13 140.0(2) 2_554 . ?
O4 Rb2 O13 80.86(19) 4_644 . ?
O11 Rb2 O13 41.06(17) . . ?
O2 Rb2 O13 111.51(17) 2_554 . ?
O4 Rb2 O13 69.25(17) 2_554 . ?
O11 Cu1 O12 91.4(3) . . ?
O11 Cu1 O2 176.0(3) . . ?
O12 Cu1 O2 89.0(3) . . ?
O11 Cu1 O1 88.1(3) . . ?
O12 Cu1 O1 167.8(3) . . ?
O2 Cu1 O1 92.4(3) . . ?
O1 C1 O3 120.9(9) . . ?
O1 C1 C2 121.3(8) . . ?
O3 C1 C2 117.8(7) . . ?
C3 C2 C1 117.2(7) . . ?
C3 C2 H1 108.0 . . ?
C1 C2 H1 108.0 . . ?
C3 C2 H2 108.0 . . ?
C1 C2 H2 108.0 . . ?
H1 C2 H2 107.2 . . ?
O4 C3 O2 120.0(9) . . ?
O4 C3 C2 118.1(9) . . ?
O2 C3 C2 121.8(8) . . ?
C1 O1 Cu1 124.7(6) . . ?
C3 O2 Cu1 125.1(6) . . ?
C3 O2 Rb2 95.9(5) . 2 ?
Cu1 O2 Rb2 123.6(3) . 2 ?
C3 O2 Rb1 99.5(6) . 1_655 ?
Cu1 O2 Rb1 118.3(3) . 1_655 ?
Rb2 O2 Rb1 85.33(16) 2 1_655 ?
C3 O4 Rb2 116.7(6) . 4_654 ?
C3 O4 Rb2 91.5(6) . 2 ?
Rb2 O4 Rb2 144.8(3) 4_654 2 ?
C3 O4 Rb1 126.4(6) . 3 ?
Rb2 O4 Rb1 89.24(18) 4_654 3 ?
Rb2 O4 Rb1 89.95(19) 2 3 ?
C3 O4 Rb1 81.6(6) . 1_655 ?
Rb2 O4 Rb1 86.01(19) 4_654 1_655 ?
Rb2 O4 Rb1 77.46(15) 2 1_655 ?
Rb1 O4 Rb1 150.0(2) 3 1_655 ?
C1 O3 Rb1 131.5(6) . 4_554 ?
O13 C11 O11 121.9(9) . . ?
O13 C11 C12 118.7(8) . . ?
O11 C11 C12 119.3(8) . . ?
C11 C12 C13 118.0(7) . . ?
C11 C12 H12 107.8 . . ?
C13 C12 H12 107.8 . . ?
C11 C12 H11 107.8 . . ?
C13 C12 H11 107.8 . . ?
H12 C12 H11 107.1 . . ?
O14 C13 O12 123.1(9) . . ?
O14 C13 C12 118.2(8) . . ?
O12 C13 C12 118.6(8) . . ?
C11 O11 Cu1 125.8(6) . . ?
C11 O11 Rb2 106.1(5) . . ?
Cu1 O11 Rb2 123.5(3) . . ?
C13 O12 Cu1 126.5(6) . . ?
C13 O12 Rb1 103.1(5) . . ?
Cu1 O12 Rb1 113.3(3) . . ?
C11 O13 Rb1 137.9(6) . 4_544 ?
C11 O13 Rb2 88.3(6) . . ?
Rb1 O13 Rb2 91.3(2) 4_544 . ?
C13 O14 Rb2 133.5(7) . 4_544 ?
C13 O14 Rb1 126.0(6) . 3_545 ?
Rb2 O14 Rb1 89.51(19) 4_544 3_545 ?
Rb2 O1W Rb1 92.3(2) 2 . ?

loop_
_geom_bond_atom_site_label_1
_geom_bond_atom_site_label_2
_geom_bond_distance
_geom_bond_site_symmetry_2
_geom_bond_publ_flag
Rb1 O13 2.808(7) 4_554 ?
Rb1 O1W 2.984(8) . ?
Rb1 O12 3.062(6) . ?
Rb1 O14 3.069(8) 3_445 ?
Rb1 O4 3.112(8) 3_455 ?
Rb1 O2 3.112(6) 1_455 ?
Rb1 O3 3.154(7) 4_544 ?
Rb2 O14 2.778(6) 4_554 ?
Rb2 O1W 2.833(7) 2_554 ?
Rb2 O4 2.855(6) 4_644 ?
Rb2 O11 2.876(7) . ?
Rb2 O2 2.968(7) 2_554 ?
Rb2 O4 3.061(6) 2_554 ?
Rb2 O13 3.276(7) . ?
Cu1 O11 1.916(6) . ?
Cu1 O12 1.917(6) . ?
Cu1 O2 1.922(6) . ?
Cu1 O1 1.941(6) . ?
C1 O1 1.258(10) . ?
C1 O3 1.260(11) . ?
C1 C2 1.516(13) . ?
C2 C3 1.493(13) . ?
C2 H1 0.9700 . ?
C2 H2 0.9700 . ?
C3 O2 1.258(11) . ?
C3 O4 1.257(11) . ?
O2 Rb2 2.968(7) 2 ?
O2 Rb1 3.112(6) 1_655 ?
O4 Rb2 2.855(6) 4_654 ?
O4 Rb2 3.061(6) 2 ?
O4 Rb1 3.112(8) 3 ?
O3 Rb1 3.154(7) 4_554 ?
C11 O11 1.286(10) . ?
C11 O13 1.218(11) . ?
C11 C12 1.510(13) . ?
C12 C13 1.524(13) . ?
C12 H12 0.9700 . ?
C12 H11 0.9700 . ?
C13 O12 1.279(10) . ?
C13 O14 1.226(11) . ?
O13 Rb1 2.808(7) 4_544 ?
O14 Rb2 2.778(6) 4_544 ?
O14 Rb1 3.069(8) 3_545 ?
O1W Rb2 2.833(7) 2 ?
